data_7007469
loop_
_publ_author_name
'Anderson, Carly E.'
'Apperley, David C.'
'Batsanov, Andrei S.'
'Dyer, Philip W.'
'Howard, Judith A. K.'

_publ_section_title
;
 Concise syntheses of tridentate PNE ligands and their coordination
 chemistry with palladium(II) : a solution- and solid-state study.
;
_journal_issue 34
_journal_name_full 'Dalton transactions (Cambridge, England : 2003)'
_journal_page_first 4134
_journal_page_last 4145
_journal_paper_doi 10.1039/b605995c
_journal_year 2006
_chemical_formula_moiety 'C19 H25 Cl2 N2 P Pd'
_chemical_formula_sum 'C19 H25 Cl2 N2 P Pd'
_chemical_formula_weight 489.68
_chemical_name_common
;1-(2-diphenylphosphino-ethyl)-4-methyl-piperazine palladium
dichloride
;
_chemical_name_systematic
; 1-(2-diphenylphosphino-ethyl)-4-methyl-piperazine
palladium dichloride
;
_space_group_IT_number 2
_symmetry_cell_setting triclinic
_symmetry_space_group_name_Hall '-P 1'
_symmetry_space_group_name_H-M 'P -1'
_atom_sites_solution_hydrogens geom
_atom_sites_solution_primary direct
_atom_sites_solution_secondary difmap
_audit_creation_method SHELXL-97
_cell_angle_alpha 75.08(1)
_cell_angle_beta 80.52(1)
_cell_angle_gamma 88.71(1)
_cell_formula_units_Z 2
_cell_length_a 7.938(1)
_cell_length_b 9.597(1)
_cell_length_c 13.675(1)
_cell_measurement_reflns_used 5771
_cell_measurement_temperature 120(2)
_cell_measurement_theta_max 30.0
_cell_measurement_theta_min 2.2
_cell_volume 992.69(19)
_computing_cell_refinement 'SMART version 5.625 (Bruker, 2001)'
_computing_data_collection 'SMART version 5.625 (Bruker, 2001)'
_computing_data_reduction 'SAINT version 6.02A (Bruker, 2001)'
_computing_molecular_graphics 'SHELXTL version 6.12 (Bruker, 2001)'
_computing_publication_material 'SHELXTL version 6.12 (Bruker, 2001)'
_computing_structure_refinement 'SHELXTL version 6.12 (Bruker, 2001)'
_computing_structure_solution 'SHELXTL version 6.12 (Bruker, 2001)'
_diffrn_ambient_temperature 120(2)
_diffrn_detector_area_resol_mean 5.6
_diffrn_measured_fraction_theta_full 0.997
_diffrn_measured_fraction_theta_max 0.997
_diffrn_measurement_device_type 'Bruker SMART 6K CCD area detector'
_diffrn_measurement_method '\W scans'
_diffrn_radiation_monochromator graphite
_diffrn_radiation_source 'fine-focus sealed tube'
_diffrn_radiation_type MoK\a
_diffrn_radiation_wavelength 0.71073
_diffrn_reflns_av_R_equivalents 0.0469
_diffrn_reflns_av_sigmaI/netI 0.0459
_diffrn_reflns_limit_h_max 11
_diffrn_reflns_limit_h_min -11
_diffrn_reflns_limit_k_max 13
_diffrn_reflns_limit_k_min -13
_diffrn_reflns_limit_l_max 19
_diffrn_reflns_limit_l_min -19
_diffrn_reflns_number 16957
_diffrn_reflns_theta_full 29.99
_diffrn_reflns_theta_max 29.99
_diffrn_reflns_theta_min 1.56
_diffrn_standards_number 0
_exptl_absorpt_coefficient_mu 1.289
_exptl_absorpt_correction_type none
_exptl_crystal_colour yellow
_exptl_crystal_density_diffrn 1.638
_exptl_crystal_density_method 'not measured'
_exptl_crystal_description block
_exptl_crystal_F_000 496
_exptl_crystal_size_max 0.13
_exptl_crystal_size_mid 0.09
_exptl_crystal_size_min 0.04
_refine_diff_density_max 0.843
_refine_diff_density_min -0.668
_refine_diff_density_rms 0.090
_refine_ls_extinction_method none
_refine_ls_goodness_of_fit_ref 0.992
_refine_ls_hydrogen_treatment constr
_refine_ls_matrix_type full
_refine_ls_number_parameters 228
_refine_ls_number_reflns 5768
_refine_ls_number_restraints 0
_refine_ls_restrained_S_all 0.992
_refine_ls_R_factor_all 0.0367
_refine_ls_R_factor_gt 0.0272
_refine_ls_shift/su_max 0.001
_refine_ls_shift/su_mean 0.000
_refine_ls_structure_factor_coef Fsqd
_refine_ls_weighting_details 'calc w=1/[\s^2^(Fo^2^)+(0.0255P)^2^] where P=(Fo^2^+2Fc^2^)/3'
_refine_ls_weighting_scheme calc
_refine_ls_wR_factor_gt 0.0586
_refine_ls_wR_factor_ref 0.0614
_reflns_number_gt 4813
_reflns_number_total 5768
_reflns_threshold_expression I>2\s(I)
_cod_data_source_file b605995c.txt
_cod_data_source_block (6b)
_cod_depositor_comments
;
The following automatic conversions were performed:
'_symmetry_cell_setting' value 'Triclinic' changed to 'triclinic'
according to '/home/saulius/struct/CIF-dictionaries/cif_core.dic'
dictionary named 'cif_core.dic' version 2.4.1 from 2010-06-29.

Automatic conversion script
Id: cif_fix_enum 1527 2010-12-29 10:47:43Z saulius 
;
_cod_original_cell_volume 992.7(2)
_cod_original_sg_symbol_H-M P-1
_cod_database_code 7007469

loop_
_symmetry_equiv_pos_as_xyz
'x, y, z'
'-x, -y, -z'

loop_
_atom_site_label
_atom_site_type_symbol
_atom_site_fract_x
_atom_site_fract_y
_atom_site_fract_z
_atom_site_U_iso_or_equiv
_atom_site_adp_type
_atom_site_occupancy
_atom_site_symmetry_multiplicity
_atom_site_calc_flag
_atom_site_refinement_flags
_atom_site_disorder_assembly
_atom_site_disorder_group
Pd Pd 0.525484(18) 0.703226(16) 0.307575(11) 0.01427(5) Uani 1 1 d . . .
Cl1 Cl 0.31374(6) 0.78289(6) 0.42595(4) 0.02189(11) Uani 1 1 d . . .
Cl2 Cl 0.32886(6) 0.68479(6) 0.20458(4) 0.02063(10) Uani 1 1 d . . .
P P 0.71461(6) 0.61020(5) 0.20656(4) 0.01467(10) Uani 1 1 d . . .
N1 N 0.72746(19) 0.72180(17) 0.38747(12) 0.0134(3) Uani 1 1 d . . .
N4 N 0.7920(2) 0.77449(19) 0.57888(13) 0.0207(4) Uani 1 1 d . . .
C2 C 0.6968(2) 0.6111(2) 0.48817(15) 0.0163(4) Uani 1 1 d . . .
H2A H 0.7148 0.5142 0.4758 0.021 Uiso 1 1 d R . .
H2B H 0.5762 0.6153 0.5204 0.021 Uiso 1 1 d R . .
C3 C 0.8120(3) 0.6306(2) 0.56217(16) 0.0203(4) Uani 1 1 d . . .
H3A H 0.7820 0.5571 0.6283 0.026 Uiso 1 1 d R . .
H3B H 0.9326 0.6172 0.5337 0.026 Uiso 1 1 d R . .
C5 C 0.8418(3) 0.8822(2) 0.48212(16) 0.0200(4) Uani 1 1 d . . .
H5A H 0.9616 0.8676 0.4529 0.026 Uiso 1 1 d R . .
H5B H 0.8338 0.9800 0.4937 0.026 Uiso 1 1 d R . .
C6 C 0.7243(2) 0.8683(2) 0.40756(15) 0.0169(4) Uani 1 1 d . . .
H6A H 0.6059 0.8885 0.4359 0.022 Uiso 1 1 d R . .
H6B H 0.7586 0.9417 0.3418 0.022 Uiso 1 1 d R . .
C7 C 0.8982(2) 0.7017(2) 0.32594(15) 0.0173(4) Uani 1 1 d . . .
H7A H 0.9860 0.6842 0.3712 0.023 Uiso 1 1 d R . .
H7B H 0.9315 0.7908 0.2710 0.023 Uiso 1 1 d R . .
C8 C 0.8917(2) 0.5755(2) 0.27854(15) 0.0179(4) Uani 1 1 d . . .
H8A H 0.8722 0.4835 0.3325 0.023 Uiso 1 1 d R . .
H8B H 1.0002 0.5699 0.2323 0.023 Uiso 1 1 d R . .
C9 C 0.8864(3) 0.7934(3) 0.65751(18) 0.0294(5) Uani 1 1 d . . .
H9A H 0.8491 0.7194 0.7215 0.031(4) Uiso 1 1 d R . .
H9B H 0.8647 0.8893 0.6692 0.031(4) Uiso 1 1 d R . .
H9C H 1.0089 0.7843 0.6348 0.031(4) Uiso 1 1 d R . .
C11 C 0.6535(2) 0.4409(2) 0.18600(15) 0.0172(4) Uani 1 1 d . . .
C12 C 0.6340(3) 0.4264(2) 0.08970(16) 0.0227(4) Uani 1 1 d . . .
H12 H 0.6623 0.5049 0.0307 0.027 Uiso 1 1 d R . .
C13 C 0.5726(3) 0.2970(3) 0.08023(19) 0.0286(5) Uani 1 1 d . . .
H13 H 0.5603 0.2866 0.0145 0.034 Uiso 1 1 d R . .
C14 C 0.5294(3) 0.1830(2) 0.16618(19) 0.0281(5) Uani 1 1 d . . .
H14 H 0.4867 0.0950 0.1592 0.034 Uiso 1 1 d R . .
C15 C 0.5481(3) 0.1964(2) 0.26215(18) 0.0250(5) Uani 1 1 d . . .
H15 H 0.5176 0.1181 0.3210 0.030 Uiso 1 1 d R . .
C16 C 0.6114(3) 0.3254(2) 0.27225(16) 0.0206(4) Uani 1 1 d . . .
H16 H 0.6259 0.3346 0.3379 0.025 Uiso 1 1 d R . .
C21 C 0.7938(3) 0.7332(2) 0.08412(15) 0.0175(4) Uani 1 1 d . . .
C22 C 0.9322(3) 0.6985(2) 0.01805(17) 0.0249(5) Uani 1 1 d . . .
H22 H 0.9883 0.6096 0.0379 0.030 Uiso 1 1 d R . .
C23 C 0.9882(3) 0.7935(3) -0.07702(18) 0.0305(5) Uani 1 1 d . . .
H23 H 1.0813 0.7691 -0.1225 0.037 Uiso 1 1 d R . .
C24 C 0.9080(3) 0.9238(3) -0.10505(17) 0.0292(5) Uani 1 1 d . . .
H24 H 0.9456 0.9883 -0.1702 0.035 Uiso 1 1 d R . .
C25 C 0.7739(3) 0.9608(2) -0.03895(17) 0.0262(5) Uani 1 1 d . . .
H25 H 0.7215 1.0517 -0.0580 0.031 Uiso 1 1 d R . .
C26 C 0.7156(3) 0.8657(2) 0.05476(16) 0.0209(4) Uani 1 1 d . . .
H26 H 0.6218 0.8905 0.0995 0.025 Uiso 1 1 d R . .

loop_
_atom_site_aniso_label
_atom_site_aniso_U_11
_atom_site_aniso_U_22
_atom_site_aniso_U_33
_atom_site_aniso_U_23
_atom_site_aniso_U_13
_atom_site_aniso_U_12
Pd 0.01146(7) 0.01600(8) 0.01556(7) -0.00416(5) -0.00294(5) 0.00181(5)
Cl1 0.0146(2) 0.0257(3) 0.0276(3) -0.0125(2) -0.00148(19) 0.00352(19)
Cl2 0.0145(2) 0.0272(3) 0.0200(2) -0.0035(2) -0.00628(18) 0.00036(18)
P 0.0132(2) 0.0165(2) 0.0151(2) -0.00500(19) -0.00334(18) 0.00232(18)
N1 0.0113(7) 0.0118(8) 0.0173(8) -0.0042(6) -0.0025(6) 0.0002(6)
N4 0.0208(9) 0.0246(9) 0.0196(8) -0.0089(7) -0.0069(7) 0.0009(7)
C2 0.0152(9) 0.0157(9) 0.0169(9) -0.0022(7) -0.0018(7) -0.0018(7)
C3 0.0211(10) 0.0210(10) 0.0188(10) -0.0036(8) -0.0058(8) -0.0009(8)
C5 0.0172(10) 0.0188(10) 0.0266(11) -0.0101(8) -0.0042(8) 0.0004(8)
C6 0.0165(9) 0.0131(9) 0.0217(10) -0.0050(8) -0.0044(8) 0.0004(7)
C7 0.0128(9) 0.0207(10) 0.0187(9) -0.0055(8) -0.0024(7) -0.0008(7)
C8 0.0137(9) 0.0233(10) 0.0183(9) -0.0071(8) -0.0047(7) 0.0040(8)
C9 0.0308(13) 0.0375(14) 0.0257(12) -0.0144(10) -0.0112(10) -0.0001(10)
C11 0.0148(9) 0.0173(10) 0.0211(10) -0.0068(8) -0.0052(8) 0.0037(7)
C12 0.0248(11) 0.0240(11) 0.0206(10) -0.0053(8) -0.0086(9) 0.0047(9)
C13 0.0325(12) 0.0309(13) 0.0301(12) -0.0164(10) -0.0146(10) 0.0063(10)
C14 0.0226(11) 0.0224(11) 0.0439(14) -0.0151(10) -0.0083(10) 0.0010(9)
C15 0.0209(11) 0.0185(11) 0.0330(12) -0.0050(9) 0.0001(9) 0.0036(8)
C16 0.0197(10) 0.0217(11) 0.0204(10) -0.0071(8) -0.0009(8) 0.0033(8)
C21 0.0171(9) 0.0193(10) 0.0159(9) -0.0040(8) -0.0028(7) -0.0022(7)
C22 0.0238(11) 0.0258(12) 0.0234(11) -0.0057(9) -0.0002(9) 0.0038(9)
C23 0.0267(12) 0.0372(14) 0.0243(11) -0.0064(10) 0.0037(9) -0.0038(10)
C24 0.0329(13) 0.0301(13) 0.0206(11) 0.0005(9) -0.0030(9) -0.0117(10)
C25 0.0304(12) 0.0194(11) 0.0276(11) -0.0004(9) -0.0099(10) -0.0041(9)
C26 0.0218(10) 0.0184(10) 0.0226(10) -0.0054(8) -0.0033(8) -0.0011(8)

loop_
_atom_type_symbol
_atom_type_description
_atom_type_scat_dispersion_real
_atom_type_scat_dispersion_imag
_atom_type_scat_source
C C 0.0033 0.0016 'International Tables Vol C Tables 4.2.6.8 and 6.1.1.4'
H H 0.0000 0.0000 'International Tables Vol C Tables 4.2.6.8 and 6.1.1.4'
N N 0.0061 0.0033 'International Tables Vol C Tables 4.2.6.8 and 6.1.1.4'
P P 0.1023 0.0942 'International Tables Vol C Tables 4.2.6.8 and 6.1.1.4'
Cl Cl 0.1484 0.1585 'International Tables Vol C Tables 4.2.6.8 and 6.1.1.4'
Pd Pd -0.9988 1.0072 'International Tables Vol C Tables 4.2.6.8 and 6.1.1.4'

loop_
_geom_angle_atom_site_label_1
_geom_angle_atom_site_label_2
_geom_angle_atom_site_label_3
_geom_angle
_geom_angle_site_symmetry_1
_geom_angle_site_symmetry_3
_geom_angle_publ_flag
N1 Pd P 86.27(4) . . ?
N1 Pd Cl2 173.55(5) . . ?
P Pd Cl2 87.98(2) . . ?
N1 Pd Cl1 94.02(4) . . ?
P Pd Cl1 174.94(2) . . ?
Cl2 Pd Cl1 91.97(2) . . ?
C21 P C11 109.08(9) . . ?
C21 P C8 107.10(9) . . ?
C11 P C8 107.59(9) . . ?
C21 P Pd 114.33(7) . . ?
C11 P Pd 116.06(7) . . ?
C8 P Pd 101.86(6) . . ?
C2 N1 C6 108.48(14) . . ?
C2 N1 C7 111.09(14) . . ?
C6 N1 C7 109.29(15) . . ?
C2 N1 Pd 107.85(11) . . ?
C6 N1 Pd 109.05(11) . . ?
C7 N1 Pd 111.01(11) . . ?
C5 N4 C9 111.84(17) . . ?
C5 N4 C3 109.58(16) . . ?
C9 N4 C3 111.91(17) . . ?
N1 C2 C3 113.54(16) . . ?
N4 C3 C2 109.81(16) . . ?
N4 C5 C6 109.25(16) . . ?
N1 C6 C5 112.96(15) . . ?
N1 C7 C8 111.23(15) . . ?
C7 C8 P 105.81(13) . . ?
C12 C11 C16 119.79(19) . . ?
C12 C11 P 122.48(16) . . ?
C16 C11 P 117.50(15) . . ?
C13 C12 C11 119.8(2) . . ?
C14 C13 C12 120.3(2) . . ?
C15 C14 C13 120.4(2) . . ?
C14 C15 C16 119.7(2) . . ?
C15 C16 C11 120.04(19) . . ?
C22 C21 C26 119.15(19) . . ?
C22 C21 P 121.29(16) . . ?
C26 C21 P 119.56(15) . . ?
C23 C22 C21 120.2(2) . . ?
C24 C23 C22 119.7(2) . . ?
C25 C24 C23 120.5(2) . . ?
C24 C25 C26 120.0(2) . . ?
C25 C26 C21 120.4(2) . . ?

loop_
_geom_bond_atom_site_label_1
_geom_bond_atom_site_label_2
_geom_bond_distance
_geom_bond_site_symmetry_2
_geom_bond_publ_flag
Pd N1 2.1181(16) . ?
Pd P 2.2024(6) . ?
Pd Cl2 2.3056(5) . ?
Pd Cl1 2.3903(6) . ?
P C21 1.806(2) . ?
P C11 1.808(2) . ?
P C8 1.8226(19) . ?
N1 C2 1.494(2) . ?
N1 C6 1.499(2) . ?
N1 C7 1.509(2) . ?
N4 C5 1.455(3) . ?
N4 C9 1.457(3) . ?
N4 C3 1.458(3) . ?
C2 C3 1.518(3) . ?
C5 C6 1.522(3) . ?
C7 C8 1.519(3) . ?
C11 C12 1.393(3) . ?
C11 C16 1.395(3) . ?
C12 C13 1.389(3) . ?
C13 C14 1.385(3) . ?
C14 C15 1.383(3) . ?
C15 C16 1.394(3) . ?
C21 C22 1.395(3) . ?
C21 C26 1.396(3) . ?
C22 C23 1.391(3) . ?
C23 C24 1.384(3) . ?
C24 C25 1.382(3) . ?
C25 C26 1.383(3) . ?

loop_
_geom_torsion_atom_site_label_1
_geom_torsion_atom_site_label_2
_geom_torsion_atom_site_label_3
_geom_torsion_atom_site_label_4
_geom_torsion
_geom_torsion_site_symmetry_1
_geom_torsion_site_symmetry_2
_geom_torsion_site_symmetry_3
_geom_torsion_site_symmetry_4
_geom_torsion_publ_flag
N1 Pd P C21 -102.32(8) . . . . ?
Cl2 Pd P C21 74.76(7) . . . . ?
N1 Pd P C11 129.32(8) . . . . ?
Cl2 Pd P C11 -53.59(7) . . . . ?
N1 Pd P C8 12.81(8) . . . . ?
Cl2 Pd P C8 -170.11(7) . . . . ?
P Pd N1 C2 -107.85(11) . . . . ?
Cl1 Pd N1 C2 67.08(11) . . . . ?
P Pd N1 C6 134.53(12) . . . . ?
Cl1 Pd N1 C6 -50.53(12) . . . . ?
P Pd N1 C7 14.06(11) . . . . ?
Cl1 Pd N1 C7 -171.00(11) . . . . ?
C6 N1 C2 C3 -50.8(2) . . . . ?
C7 N1 C2 C3 69.35(19) . . . . ?
Pd N1 C2 C3 -168.78(13) . . . . ?
C5 N4 C3 C2 -61.3(2) . . . . ?
C9 N4 C3 C2 174.03(17) . . . . ?
N1 C2 C3 N4 56.7(2) . . . . ?
C9 N4 C5 C6 -173.13(16) . . . . ?
C3 N4 C5 C6 62.2(2) . . . . ?
C2 N1 C6 C5 51.6(2) . . . . ?
C7 N1 C6 C5 -69.6(2) . . . . ?
Pd N1 C6 C5 168.86(13) . . . . ?
N4 C5 C6 N1 -58.5(2) . . . . ?
C2 N1 C7 C8 76.16(19) . . . . ?
C6 N1 C7 C8 -164.18(15) . . . . ?
Pd N1 C7 C8 -43.85(18) . . . . ?
N1 C7 C8 P 54.16(18) . . . . ?
C21 P C8 C7 82.21(15) . . . . ?
C11 P C8 C7 -160.64(13) . . . . ?
Pd P C8 C7 -38.13(14) . . . . ?
C21 P C11 C12 -14.1(2) . . . . ?
C8 P C11 C12 -129.97(17) . . . . ?
Pd P C11 C12 116.77(16) . . . . ?
C21 P C11 C16 171.32(15) . . . . ?
C8 P C11 C16 55.47(18) . . . . ?
Pd P C11 C16 -57.80(16) . . . . ?
C16 C11 C12 C13 0.0(3) . . . . ?
P C11 C12 C13 -174.44(16) . . . . ?
P C11 C16 C15 174.00(16) . . . . ?
C11 P C21 C22 -58.09(19) . . . . ?
C8 P C21 C22 58.08(19) . . . . ?
Pd P C21 C22 170.11(15) . . . . ?
C11 P C21 C26 121.99(16) . . . . ?
C8 P C21 C26 -121.84(16) . . . . ?
Pd P C21 C26 -9.81(18) . . . . ?
